data_4504125
loop_
_publ_author_name
'Fu, Ruibiao'
'Hu, Shengmin'
'Wu, Xintao'

_publ_section_title
;
 Mix-Solvothermal Syntheses, Characterization, and Properties of New Zinc
 Diphosphonates with Zn&#x2212;O&#x2212;P Chains, Layers, and 3D
 Frameworks
;
_journal_issue 6
_journal_name_full 'Crystal Growth &amp; Design'
_journal_page_first 1134
_journal_paper_doi 10.1021/cg060833m
_journal_volume 7
_journal_year 2007
_chemical_formula_sum 'C5 H14 N O6 P2 Zn'
_chemical_formula_weight 311.48
_chemical_name_systematic
; 
 ? 
;
_space_group_IT_number 14
_symmetry_cell_setting monoclinic
_symmetry_space_group_name_Hall '-P 2yn'
_symmetry_space_group_name_H-M 'P 1 21/n 1'
_atom_sites_solution_hydrogens geom
_atom_sites_solution_primary direct
_atom_sites_solution_secondary difmap
_audit_creation_method SHELXL-97
_cell_angle_alpha 90.00
_cell_angle_beta 96.381(3)
_cell_angle_gamma 90.00
_cell_formula_units_Z 4
_cell_length_a 11.6226(9)
_cell_length_b 8.1412(6)
_cell_length_c 11.8917(9)
_cell_measurement_reflns_used 2722
_cell_measurement_temperature 130.15
_cell_measurement_theta_max 27.4835
_cell_measurement_theta_min 3.0402
_cell_volume 1118.24(15)
_computing_structure_refinement 'SHELXL-97 (Sheldrick, 1997)'
_computing_structure_solution 'SHELXS-97 (Sheldrick, 1990)'
_diffrn_ambient_temperature 130.15
_diffrn_measured_fraction_theta_full 0.998
_diffrn_measured_fraction_theta_max 0.998
_diffrn_radiation_monochromator graphite
_diffrn_radiation_source 'Rotating Anode'
_diffrn_radiation_type MoK\a
_diffrn_radiation_wavelength 0.71073
_diffrn_reflns_av_R_equivalents 0.0245
_diffrn_reflns_av_sigmaI/netI 0.0235
_diffrn_reflns_limit_h_max 13
_diffrn_reflns_limit_h_min -15
_diffrn_reflns_limit_k_max 10
_diffrn_reflns_limit_k_min -8
_diffrn_reflns_limit_l_max 14
_diffrn_reflns_limit_l_min -15
_diffrn_reflns_number 8286
_diffrn_reflns_theta_full 27.48
_diffrn_reflns_theta_max 27.48
_diffrn_reflns_theta_min 3.04
_exptl_absorpt_coefficient_mu 2.490
_exptl_absorpt_correction_T_max 1.0000
_exptl_absorpt_correction_T_min 0.6664
_exptl_absorpt_correction_type multi-scan
_exptl_crystal_colour colorless
_exptl_crystal_density_diffrn 1.850
_exptl_crystal_density_method 'not measured'
_exptl_crystal_description needle
_exptl_crystal_F_000 636
_exptl_crystal_size_max 0.6000
_exptl_crystal_size_mid 0.1200
_exptl_crystal_size_min 0.0800
_refine_diff_density_max 0.486
_refine_diff_density_min -0.445
_refine_diff_density_rms 0.082
_refine_ls_extinction_method none
_refine_ls_goodness_of_fit_ref 1.142
_refine_ls_hydrogen_treatment mixed
_refine_ls_matrix_type full
_refine_ls_number_parameters 192
_refine_ls_number_reflns 2561
_refine_ls_number_restraints 0
_refine_ls_restrained_S_all 1.142
_refine_ls_R_factor_all 0.0308
_refine_ls_R_factor_gt 0.0274
_refine_ls_shift/su_max 0.000
_refine_ls_shift/su_mean 0.000
_refine_ls_structure_factor_coef Fsqd
_refine_ls_weighting_details 'calc w=1/[\s^2^(Fo^2^)+(0.0236P)^2^+1.5397P] where P=(Fo^2^+2Fc^2^)/3'
_refine_ls_weighting_scheme calc
_refine_ls_wR_factor_gt 0.0640
_refine_ls_wR_factor_ref 0.0656
_reflns_number_gt 2362
_reflns_number_total 2561
_reflns_threshold_expression >2sigma(I)
_cod_data_source_file cg060833mrom20061123_040212.cif
_cod_data_source_block 5
_cod_depositor_comments
;
The following automatic conversions were performed:

'_symmetry_cell_setting' value 'Monoclinic' changed to 'monoclinic'
according to /home/saulius/struct/CIF-dictionaries/cif_core.dic
dictionary named 'cif_core.dic' version 2.4.1 from
2010-06-29.

'_exptl_absorpt_correction_type' value 'Multi-scan'
changed to 'multi-scan' according to
/home/saulius/struct/CIF-dictionaries/cif_core.dic dictionary named
'cif_core.dic' version 2.4.1 from 2010-06-29.

Automatic conversion script
Id: cif_fix_values 1715 2011-07-08 13:25:40Z adriana 
;
_cod_original_sg_symbol_H-M P2(1)/n
_cod_database_code 4504125

loop_
_symmetry_equiv_pos_as_xyz
'x, y, z'
'-x+1/2, y+1/2, -z+1/2'
'-x, -y, -z'
'x-1/2, -y-1/2, z-1/2'

loop_
_atom_site_label
_atom_site_type_symbol
_atom_site_fract_x
_atom_site_fract_y
_atom_site_fract_z
_atom_site_U_iso_or_equiv
_atom_site_adp_type
_atom_site_occupancy
_atom_site_symmetry_multiplicity
_atom_site_calc_flag
Zn1 Zn 0.02592(2) 0.25307(3) 0.02388(2) 0.00829(8) Uani 1 1 d
P1 P -0.20131(5) 0.44729(7) -0.01475(4) 0.00806(12) Uani 1 1 d
P2 P -0.01393(5) 0.04582(7) -0.19433(4) 0.00852(12) Uani 1 1 d
O1 O -0.13227(14) 0.3072(2) 0.04353(14) 0.0136(3) Uani 1 1 d
O2 O -0.12711(13) 0.56616(19) -0.07667(13) 0.0108(3) Uani 1 1 d
O3 O -0.29989(14) 0.38285(19) -0.09942(13) 0.0123(3) Uani 1 1 d
O4 O 0.04387(14) 0.1887(2) -0.12982(13) 0.0139(3) Uani 1 1 d
O5 O -0.07911(13) -0.07182(19) -0.12468(13) 0.0114(3) Uani 1 1 d
O6 O -0.10186(14) 0.11603(19) -0.29133(13) 0.0125(3) Uani 1 1 d
H1 H -0.137(3) 0.030(5) -0.331(3) 0.054(12) Uiso 1 1 d
C1 C -0.2653(2) 0.5617(3) 0.0916(2) 0.0140(4) Uani 1 1 d
H2 H -0.206(3) 0.603(4) 0.143(3) 0.023(8) Uiso 1 1 d
H3 H -0.311(3) 0.654(4) 0.053(3) 0.034(9) Uiso 1 1 d
C2 C -0.3466(2) 0.4598(3) 0.1558(2) 0.0145(5) Uani 1 1 d
H4 H -0.403(3) 0.407(4) 0.102(3) 0.021(7) Uiso 1 1 d
H5 H -0.310(3) 0.378(4) 0.193(3) 0.031(9) Uiso 1 1 d
C3 C 0.0923(2) -0.0651(3) -0.2618(2) 0.0135(4) Uani 1 1 d
H6 H 0.153(3) -0.104(4) -0.198(3) 0.037(9) Uiso 1 1 d
H7 H 0.048(3) -0.154(4) -0.302(3) 0.032(9) Uiso 1 1 d
C4 C -0.4372(2) 0.0030(3) -0.1441(2) 0.0177(5) Uani 1 1 d
H11 H -0.504(2) 0.062(4) -0.188(2) 0.017(7) Uiso 1 1 d
H12 H -0.445(2) -0.118(4) -0.165(2) 0.016(7) Uiso 1 1 d
C5 C -0.4427(2) 0.0296(3) -0.0182(2) 0.0206(5) Uani 1 1 d
H13 H -0.374(3) -0.038(4) 0.021(3) 0.032(9) Uiso 1 1 d
H14 H -0.431(3) 0.158(5) 0.003(3) 0.038(9) Uiso 1 1 d
N1 N -0.32632(18) 0.0661(3) -0.18106(18) 0.0164(4) Uani 1 1 d
H10 H -0.315(3) 0.181(4) -0.154(3) 0.033(9) Uiso 1 1 d
H9 H -0.279(3) -0.028(4) -0.159(3) 0.034(9) Uiso 1 1 d
H8 H -0.332(3) 0.055(4) -0.265(3) 0.027(8) Uiso 1 1 d

loop_
_atom_site_aniso_label
_atom_site_aniso_U_11
_atom_site_aniso_U_22
_atom_site_aniso_U_33
_atom_site_aniso_U_23
_atom_site_aniso_U_13
_atom_site_aniso_U_12
Zn1 0.00917(13) 0.00734(13) 0.00843(13) 0.00042(9) 0.00129(9) -0.00048(9)
P1 0.0089(3) 0.0072(3) 0.0083(2) 0.00061(19) 0.0018(2) -0.0005(2)
P2 0.0100(3) 0.0076(3) 0.0081(3) 0.00029(19) 0.0016(2) -0.0009(2)
O1 0.0103(8) 0.0140(8) 0.0170(8) 0.0074(6) 0.0041(6) 0.0022(6)
O2 0.0122(7) 0.0109(7) 0.0094(7) 0.0003(6) 0.0019(6) -0.0033(6)
O3 0.0132(8) 0.0101(7) 0.0130(7) -0.0001(6) -0.0014(6) -0.0029(6)
O4 0.0167(8) 0.0148(8) 0.0104(7) -0.0028(6) 0.0030(6) -0.0074(6)
O5 0.0112(8) 0.0104(7) 0.0127(7) 0.0039(6) 0.0027(6) 0.0003(6)
O6 0.0142(8) 0.0091(8) 0.0134(7) 0.0028(6) -0.0025(6) -0.0007(6)
C1 0.0155(11) 0.0124(11) 0.0153(11) -0.0021(9) 0.0067(9) -0.0037(9)
C2 0.0188(12) 0.0097(10) 0.0169(11) -0.0016(9) 0.0104(9) -0.0009(9)
C3 0.0166(11) 0.0111(10) 0.0141(11) 0.0039(9) 0.0075(9) 0.0013(9)
C4 0.0209(12) 0.0136(11) 0.0198(12) -0.0024(9) 0.0082(10) -0.0041(10)
C5 0.0250(14) 0.0194(12) 0.0192(12) -0.0008(10) 0.0103(10) -0.0049(10)
N1 0.0175(10) 0.0162(10) 0.0166(10) -0.0007(8) 0.0065(8) 0.0003(8)

loop_
_atom_type_symbol
_atom_type_description
_atom_type_scat_dispersion_real
_atom_type_scat_dispersion_imag
_atom_type_scat_source
C C 0.0033 0.0016 'International Tables Vol C Tables 4.2.6.8 and 6.1.1.4'
H H 0.0000 0.0000 'International Tables Vol C Tables 4.2.6.8 and 6.1.1.4'
N N 0.0061 0.0033 'International Tables Vol C Tables 4.2.6.8 and 6.1.1.4'
O O 0.0106 0.0060 'International Tables Vol C Tables 4.2.6.8 and 6.1.1.4'
P P 0.1023 0.0942 'International Tables Vol C Tables 4.2.6.8 and 6.1.1.4'
Zn Zn 0.2839 1.4301 'International Tables Vol C Tables 4.2.6.8 and 6.1.1.4'

loop_
_geom_angle_atom_site_label_1
_geom_angle_atom_site_label_2
_geom_angle_atom_site_label_3
_geom_angle
_geom_angle_site_symmetry_1
_geom_angle_site_symmetry_3
O1 Zn1 O4 112.36(7) . .
O1 Zn1 O2 109.79(7) . 3_565
O4 Zn1 O2 112.66(6) . 3_565
O1 Zn1 O5 109.77(6) . 3
O4 Zn1 O5 108.32(7) . 3
O2 Zn1 O5 103.55(7) 3_565 3
O1 P1 O3 111.21(9) . .
O1 P1 O2 113.32(9) . .
O3 P1 O2 108.62(9) . .
O1 P1 C1 107.93(10) . .
O3 P1 C1 107.58(10) . .
O2 P1 C1 107.99(10) . .
O4 P2 O5 115.38(9) . .
O4 P2 O6 108.13(9) . .
O5 P2 O6 107.93(9) . .
O4 P2 C3 109.05(11) . .
O5 P2 C3 109.64(10) . .
O6 P2 C3 106.32(10) . .
P1 O1 Zn1 125.37(10) . .
P1 O2 Zn1 132.32(9) . 3_565
P2 O4 Zn1 126.89(10) . .
P2 O5 Zn1 131.69(10) . 3
C2 C1 P1 113.48(16) . .
C1 C2 C3 111.89(19) . 4_566
C2 C3 P2 113.33(16) 4_665 .
N1 C4 C5 111.8(2) . .
C4 C5 C5 111.6(3) . 3_455

loop_
_geom_bond_atom_site_label_1
_geom_bond_atom_site_label_2
_geom_bond_distance
_geom_bond_site_symmetry_2
Zn1 O1 1.9299(16) .
Zn1 O4 1.9349(16) .
Zn1 O2 1.9440(15) 3_565
Zn1 O5 1.9574(15) 3
P1 O1 1.5173(16) .
P1 O3 1.5314(16) .
P1 O2 1.5373(16) .
P1 C1 1.797(2) .
P2 O4 1.5092(16) .
P2 O5 1.5221(16) .
P2 O6 1.5619(16) .
P2 C3 1.790(2) .
O2 Zn1 1.9440(15) 3_565
O5 Zn1 1.9574(15) 3
C1 C2 1.524(3) .
C2 C3 1.535(3) 4_566
C3 C2 1.535(3) 4_665
C4 N1 1.498(3) .
C4 C5 1.521(3) .
C5 C5 1.525(5) 3_455

loop_
_geom_hbond_atom_site_label_D
_geom_hbond_atom_site_label_H
_geom_hbond_atom_site_label_A
_geom_hbond_distance_DH
_geom_hbond_distance_HA
_geom_hbond_distance_DA
_geom_hbond_angle_DHA
_geom_hbond_site_symmetry_A
O6 H1 O3 0.92(4) 1.58(4) 2.503(2) 179(4) 2_444
N1 H10 O3 1.00(4) 1.76(4) 2.761(3) 177(3) .
N1 H9 O5 0.96(3) 2.34(3) 3.088(3) 134(3) .
N1 H8 O2 0.99(3) 1.90(3) 2.872(3) 166(3) 2_444
